data_7708396
loop_
_publ_author_name
'Brousses, R\'emy'
'Maurel, Vincent'
'Mouesca, Jean-Marie'
'C\'esar, Vincent'
'Lugan, No\"el'
'Valyaev, Dmitry A.'

_publ_section_title
;
 Half-sandwich manganese complexes Cp(CO)2Mn(NHC) as redox-active
 organometallic fragments
;
_journal_name_full 'Dalton Transactions'
_journal_paper_doi 10.1039/D1DT02182F
_journal_year 2021
_chemical_formula_moiety 'C28 H29 Mn N2 O2, B F4'
_chemical_formula_sum 'C28 H29 B F4 Mn N2 O2'
_chemical_formula_weight 567.28
_space_group_crystal_system monoclinic
_space_group_IT_number 15
_space_group_name_Hall '-C 2yc'
_space_group_name_H-M_alt 'C 1 2/c 1'
_atom_sites_solution_hydrogens geom
_audit_creation_date 2019-03-27T17:39:47-00:00
_audit_creation_method 'WinGX routine CIF_UPDATE'
_audit_update_record
;
2021-06-28 deposited with the CCDC.	2021-09-16 downloaded from the CCDC.
;
_cell_angle_alpha 90
_cell_angle_beta 119.785(5)
_cell_angle_gamma 90
_cell_formula_units_Z 8
_cell_length_a 23.385(5)
_cell_length_b 22.343(5)
_cell_length_c 13.538(5)
_cell_measurement_reflns_used 9999
_cell_measurement_temperature 173(2)
_cell_measurement_theta_max 26.370
_cell_measurement_theta_min 1.80
_cell_measurement_wavelength 0.71073
_cell_volume 6139(3)
_computing_data_collection 'Apex2 v.2 (Bruker, 2012)'
_computing_molecular_graphics 'Ortep-3 for Windows (Farrugia, 1997)'
_computing_publication_material 'WinGX publication routines (Farrugia, 1999)'
_computing_structure_refinement 'SHELXL-2014/7 (Sheldrick, 2014)'
_computing_structure_solution 'SIR92 (Altomare et al., 1994)'
_diffrn_ambient_temperature 173(2)
_diffrn_measured_fraction_theta_full 0.998
_diffrn_measured_fraction_theta_max 0.998
_diffrn_measurement_device_type 'Bruker APEX II'
_diffrn_measurement_method 'phi and omega scans'
_diffrn_radiation_probe x-ray
_diffrn_radiation_type MoK\a
_diffrn_radiation_wavelength 0.71073
_diffrn_reflns_av_R_equivalents 0.0522
_diffrn_reflns_av_unetI/netI 0.0281
_diffrn_reflns_Laue_measured_fraction_full 0.998
_diffrn_reflns_Laue_measured_fraction_max 0.998
_diffrn_reflns_limit_h_max 29
_diffrn_reflns_limit_h_min -29
_diffrn_reflns_limit_k_max 27
_diffrn_reflns_limit_k_min -27
_diffrn_reflns_limit_l_max 16
_diffrn_reflns_limit_l_min -16
_diffrn_reflns_number 81174
_diffrn_reflns_point_group_measured_fraction_full 0.998
_diffrn_reflns_point_group_measured_fraction_max 0.998
_diffrn_reflns_theta_full 25.242
_diffrn_reflns_theta_max 26.372
_diffrn_reflns_theta_min 2.516
_diffrn_standards_decay_% 0
_diffrn_standards_interval_count 0
_diffrn_standards_number 0
_exptl_absorpt_coefficient_mu 0.479
_exptl_absorpt_correction_T_max 0.970
_exptl_absorpt_correction_T_min 0.836
_exptl_absorpt_correction_type multi-scan
_exptl_absorpt_process_details
;
'SADABS, Sheldrick, Bruker, 2000'
;
_exptl_crystal_colour orange
_exptl_crystal_density_diffrn 1.228
_exptl_crystal_description prism
_exptl_crystal_F_000 2344
_exptl_crystal_recrystallization_method 'Re-crystallisation from solvent: CH2Cl2/Et2O'
_exptl_crystal_size_max 0.25
_exptl_crystal_size_mid 0.20
_exptl_crystal_size_min 0.20
_refine_diff_density_max 1.561
_refine_diff_density_min -0.53
_refine_diff_density_rms 0.113
_refine_ls_extinction_method none
_refine_ls_goodness_of_fit_ref 1.036
_refine_ls_hydrogen_treatment constr
_refine_ls_matrix_type full
_refine_ls_number_parameters 349
_refine_ls_number_reflns 6282
_refine_ls_number_restraints 0
_refine_ls_restrained_S_all 1.036
_refine_ls_R_factor_all 0.076
_refine_ls_R_factor_gt 0.0639
_refine_ls_shift/su_max 0.003
_refine_ls_shift/su_mean 0
_refine_ls_structure_factor_coef Fsqd
_refine_ls_weighting_details 'w=1/[\s^2^(Fo^2^)+(0.1052P)^2^+18.2653P] where P=(Fo^2^+2Fc^2^)/3'
_refine_ls_weighting_scheme calc
_refine_ls_wR_factor_gt 0.1712
_refine_ls_wR_factor_ref 0.1792
_reflns_Friedel_coverage 0
_reflns_number_gt 5117
_reflns_number_total 6282
_reflns_threshold_expression 'I > 2\s(I)'
_cod_data_source_file d1dt02182f2.cif
_cod_data_source_block complex_[3]BF4
_cod_depositor_comments
;
The following automatic conversions were performed:

data item '_diffrn_radiation_probe' value 'X-ray' was changed to
'x-ray' in accordance with the
/home/data/users/saulius/crontab/automatic-downloads/rss-feeds/RSC/lib/dictionaries/cif_core.dic
dictionary named 'cif_core.dic' version 2.4.2 last updated on
2011-04-26.

Automatic conversion script
Id: cif_fix_values 7556 2019-12-06 15:28:31Z antanas 
;
_cod_original_sg_symbol_H-M 'C 2/c'
_cod_database_code 7708396
_shelx_shelxl_version_number 2014/7

loop_
_space_group_symop_operation_xyz
'x, y, z'
'-x, y, -z+1/2'
'x+1/2, y+1/2, z'
'-x+1/2, y+1/2, -z+1/2'
'-x, -y, -z'
'x, -y, z-1/2'
'-x+1/2, -y+1/2, -z'
'x+1/2, -y+1/2, z-1/2'

loop_
_atom_site_label
_atom_site_type_symbol
_atom_site_fract_x
_atom_site_fract_y
_atom_site_fract_z
_atom_site_U_iso_or_equiv
_atom_site_adp_type
_atom_site_occupancy
_atom_site_site_symmetry_order
_atom_site_calc_flag
_atom_site_refinement_flags_posn
_atom_site_refinement_flags_adp
_atom_site_refinement_flags_occupancy
_atom_site_disorder_assembly
_atom_site_disorder_group
C1 C 0.32841(16) 0.06972(15) 0.4344(3) 0.0282(7) Uani 1 1 d . . . . .
C2 C 0.20985(15) 0.06169(14) 0.3687(3) 0.0255(6) Uani 1 1 d . . . . .
C3 C 0.24569(14) 0.11718(13) 0.2063(2) 0.0191(6) Uani 1 1 d . . . . .
C4 C 0.26032(19) 0.1147(2) 0.0525(3) 0.0431(10) Uani 1 1 d . . . . .
H5 H 0.2815 0.1138 0.0081 0.052 Uiso 1 1 calc R U . . .
C5 C 0.19545(18) 0.1167(2) 0.0140(3) 0.0428(10) Uani 1 1 d . . . . .
H4 H 0.1616 0.1169 -0.0635 0.051 Uiso 1 1 calc R U . . .
C11 C 0.25962(16) 0.21942(14) 0.3551(3) 0.0285(7) Uani 1 1 d . . . . .
H11 H 0.255 0.2412 0.2913 0.034 Uiso 1 1 calc R U . . .
C12 C 0.20734(16) 0.20032(14) 0.3724(3) 0.0281(7) Uani 1 1 d . . . . .
H12 H 0.1616 0.2062 0.3216 0.034 Uiso 1 1 calc R U . . .
C13 C 0.23584(16) 0.17083(15) 0.4794(3) 0.0292(7) Uani 1 1 d . . . . .
H13 H 0.2123 0.154 0.5131 0.035 Uiso 1 1 calc R U . . .
C14 C 0.30446(16) 0.17070(15) 0.5271(3) 0.0288(7) Uani 1 1 d . . . . .
H14 H 0.3355 0.1539 0.5984 0.035 Uiso 1 1 calc R U . . .
C15 C 0.31957(16) 0.20047(14) 0.4487(3) 0.0275(7) Uani 1 1 d . . . . .
H15 H 0.3623 0.2063 0.4582 0.033 Uiso 1 1 calc R U . . .
C21 C 0.36104(14) 0.11250(14) 0.2440(2) 0.0227(6) Uani 1 1 d . . . . .
C22 C 0.39604(15) 0.16597(14) 0.2742(3) 0.0251(6) Uani 1 1 d . . . . .
C23 C 0.46434(16) 0.16225(15) 0.3441(3) 0.0283(7) Uani 1 1 d . . . . .
H23 H 0.4894 0.1982 0.3675 0.034 Uiso 1 1 calc R U . . .
C24 C 0.49674(16) 0.10799(16) 0.3804(3) 0.0290(7) Uani 1 1 d . . . . .
C25 C 0.45969(17) 0.05584(15) 0.3452(3) 0.0305(7) Uani 1 1 d . . . . .
H25 H 0.4816 0.0184 0.3694 0.037 Uiso 1 1 calc R U . . .
C26 C 0.39172(16) 0.05658(15) 0.2759(3) 0.0288(7) Uani 1 1 d . . . . .
C27 C 0.36375(18) 0.22541(16) 0.2305(3) 0.0385(8) Uani 1 1 d . . . . .
H27A H 0.3765 0.2528 0.2947 0.058 Uiso 1 1 calc R U . . .
H27B H 0.3158 0.2204 0.1895 0.058 Uiso 1 1 calc R U . . .
H27C H 0.3778 0.2419 0.1789 0.058 Uiso 1 1 calc R U . . .
C28 C 0.57046(17) 0.10546(18) 0.4549(3) 0.0371(8) Uani 1 1 d . . . . .
H28A H 0.5887 0.146 0.4656 0.056 Uiso 1 1 calc R U . . .
H28B H 0.5892 0.0804 0.4186 0.056 Uiso 1 1 calc R U . . .
H28C H 0.5816 0.0884 0.529 0.056 Uiso 1 1 calc R U . . .
C29 C 0.3525(2) -0.00052(17) 0.2346(4) 0.0432(9) Uani 1 1 d . . . . .
H29A H 0.381 -0.0347 0.2739 0.065 Uiso 1 1 calc R U . . .
H29B H 0.3349 -0.0045 0.1524 0.065 Uiso 1 1 calc R U . . .
H29C H 0.3159 0.0006 0.2506 0.065 Uiso 1 1 calc R U . . .
C31 C 0.12347(14) 0.12122(14) 0.1007(2) 0.0229(6) Uani 1 1 d . . . . .
C32 C 0.09281(16) 0.17646(15) 0.0867(3) 0.0307(7) Uani 1 1 d . . . . .
C33 C 0.03248(16) 0.17728(17) 0.0842(3) 0.0368(8) Uani 1 1 d . . . . .
H33 H 0.0109 0.2145 0.0759 0.044 Uiso 1 1 calc R U . . .
C34 C 0.00324(15) 0.12545(17) 0.0934(3) 0.0340(8) Uani 1 1 d . . . . .
C35 C 0.03400(14) 0.07097(15) 0.1014(3) 0.0285(7) Uani 1 1 d . . . . .
H35 H 0.0134 0.0351 0.1053 0.034 Uiso 1 1 calc R U . . .
C36 C 0.09428(14) 0.06731(14) 0.1038(2) 0.0232(6) Uani 1 1 d . . . . .
C37 C 0.1219(2) 0.23358(17) 0.0727(3) 0.0431(9) Uani 1 1 d . . . . .
H37A H 0.1685 0.2272 0.0966 0.065 Uiso 1 1 calc R U . . .
H37B H 0.1181 0.265 0.1197 0.065 Uiso 1 1 calc R U . . .
H37C H 0.0981 0.2458 -0.0074 0.065 Uiso 1 1 calc R U . . .
C38 C -0.06226(18) 0.1273(2) 0.0906(4) 0.0504(11) Uani 1 1 d . . . . .
H38A H -0.0667 0.1656 0.1214 0.076 Uiso 1 1 calc R U . . .
H38B H -0.0643 0.0945 0.1367 0.076 Uiso 1 1 calc R U . . .
H38C H -0.0981 0.1231 0.0119 0.076 Uiso 1 1 calc R U . . .
C39 C 0.12465(16) 0.00828(15) 0.1049(3) 0.0319(7) Uani 1 1 d . . . . .
H39A H 0.1011 -0.0237 0.1195 0.048 Uiso 1 1 calc R U . . .
H39B H 0.171 0.0083 0.1649 0.048 Uiso 1 1 calc R U . . .
H39C H 0.1218 0.0016 0.031 0.048 Uiso 1 1 calc R U . . .
N1 N 0.29064(13) 0.11436(13) 0.1707(2) 0.0267(6) Uani 1 1 d . . . . .
N2 N 0.18694(13) 0.11842(12) 0.1075(2) 0.0258(6) Uani 1 1 d . . . . .
O1 O 0.37163(13) 0.03722(12) 0.4852(2) 0.0428(6) Uani 1 1 d . . . . .
O2 O 0.17889(13) 0.02464(11) 0.3766(2) 0.0408(6) Uani 1 1 d . . . . .
F1 F 0.19939(15) 0.87513(17) 0.1672(2) 0.0978(14) Uani 1 1 d . . . . .
F2 F 0.25242(16) 0.82632(11) 0.3338(3) 0.0640(8) Uani 1 1 d . . . . .
F3 F 0.30918(11) 0.86137(10) 0.25479(19) 0.0444(5) Uani 1 1 d . . . . .
F4 F 0.26464(12) 0.92583(9) 0.32999(18) 0.0414(5) Uani 1 1 d . . . . .
Mn1 Mn 0.26137(2) 0.12377(2) 0.36660(3) 0.01667(15) Uani 1 1 d . . . . .
B1 B 0.2548(2) 0.87347(17) 0.2681(3) 0.0327(8) Uani 1 1 d . . . . .

loop_
_atom_site_aniso_label
_atom_site_aniso_U_11
_atom_site_aniso_U_22
_atom_site_aniso_U_33
_atom_site_aniso_U_23
_atom_site_aniso_U_13
_atom_site_aniso_U_12
C1 0.0320(17) 0.0276(17) 0.0259(15) -0.0034(13) 0.0151(14) 0.0011(13)
C2 0.0296(16) 0.0242(16) 0.0255(15) -0.0037(12) 0.0158(13) -0.0016(12)
C3 0.0189(13) 0.0222(15) 0.0202(14) -0.0018(11) 0.0128(11) -0.0033(11)
C4 0.0367(19) 0.082(3) 0.0182(16) -0.0097(16) 0.0193(15) -0.0125(18)
C5 0.0311(18) 0.080(3) 0.0182(15) -0.0063(16) 0.0129(14) -0.0104(18)
C11 0.0406(19) 0.0205(15) 0.0254(15) -0.0035(12) 0.0172(14) 0.0013(13)
C12 0.0320(17) 0.0264(16) 0.0283(16) -0.0048(12) 0.0168(14) 0.0058(13)
C13 0.0355(18) 0.0334(18) 0.0269(16) -0.0105(13) 0.0216(14) -0.0041(14)
C14 0.0330(17) 0.0304(17) 0.0194(14) -0.0073(12) 0.0102(13) -0.0009(13)
C15 0.0283(16) 0.0240(16) 0.0308(16) -0.0073(12) 0.0152(14) -0.0056(12)
C21 0.0206(14) 0.0344(17) 0.0194(14) -0.0029(12) 0.0147(12) -0.0030(12)
C22 0.0255(15) 0.0292(16) 0.0271(15) -0.0030(12) 0.0180(13) -0.0034(12)
C23 0.0265(16) 0.0304(17) 0.0329(17) -0.0062(13) 0.0185(14) -0.0056(13)
C24 0.0280(16) 0.0384(18) 0.0262(15) -0.0026(13) 0.0178(14) 0.0035(13)
C25 0.0360(18) 0.0288(17) 0.0367(18) 0.0019(14) 0.0256(15) 0.0078(13)
C26 0.0356(17) 0.0299(17) 0.0336(17) -0.0064(13) 0.0268(15) -0.0027(13)
C27 0.0348(19) 0.0340(19) 0.053(2) 0.0116(16) 0.0268(17) 0.0029(15)
C28 0.0278(17) 0.048(2) 0.0363(19) -0.0023(16) 0.0168(15) 0.0075(15)
C29 0.050(2) 0.034(2) 0.064(3) -0.0177(18) 0.042(2) -0.0096(16)
C31 0.0170(13) 0.0324(17) 0.0145(13) -0.0030(11) 0.0044(11) -0.0027(11)
C32 0.0286(16) 0.0324(18) 0.0187(15) -0.0020(12) 0.0024(13) -0.0008(13)
C33 0.0254(17) 0.039(2) 0.0287(17) -0.0047(14) 0.0003(14) 0.0111(14)
C34 0.0173(15) 0.052(2) 0.0245(16) -0.0115(14) 0.0041(13) 0.0031(14)
C35 0.0187(14) 0.0351(18) 0.0266(16) -0.0071(13) 0.0074(13) -0.0067(12)
C36 0.0180(14) 0.0275(16) 0.0181(13) -0.0047(11) 0.0045(11) -0.0029(11)
C37 0.047(2) 0.0322(19) 0.0328(18) 0.0042(15) 0.0071(17) -0.0036(16)
C38 0.0203(17) 0.077(3) 0.047(2) -0.023(2) 0.0120(16) 0.0017(18)
C39 0.0273(16) 0.0276(17) 0.0350(17) -0.0069(13) 0.0111(14) -0.0019(13)
N1 0.0253(13) 0.0423(16) 0.0203(13) -0.0116(11) 0.0173(11) -0.0130(11)
N2 0.0244(13) 0.0383(16) 0.0138(11) -0.0054(10) 0.0089(10) -0.0082(11)
O1 0.0440(15) 0.0451(15) 0.0376(14) 0.0083(12) 0.0189(12) 0.0191(12)
O2 0.0498(15) 0.0322(14) 0.0456(15) -0.0009(11) 0.0277(13) -0.0117(11)
F1 0.0649(19) 0.157(3) 0.0361(14) -0.0314(17) -0.0016(13) 0.062(2)
F2 0.107(2) 0.0341(13) 0.0780(18) -0.0095(12) 0.0662(18) -0.0098(13)
F3 0.0476(13) 0.0462(13) 0.0437(12) -0.0087(10) 0.0261(11) 0.0019(10)
F4 0.0691(15) 0.0275(11) 0.0372(11) -0.0058(8) 0.0336(11) -0.0022(10)
Mn1 0.0200(2) 0.0178(2) 0.0138(2) -0.00048(15) 0.00955(18) 0.00007(16)
B1 0.040(2) 0.031(2) 0.0266(18) -0.0078(15) 0.0166(16) -0.0013(16)

loop_
_atom_type_symbol
_atom_type_description
_atom_type_scat_dispersion_real
_atom_type_scat_dispersion_imag
_atom_type_scat_source
C C 0.0033 0.0016 'International Tables Vol C Tables 4.2.6.8 and 6.1.1.4'
H H 0 0 'International Tables Vol C Tables 4.2.6.8 and 6.1.1.4'
N N 0.0061 0.0033 'International Tables Vol C Tables 4.2.6.8 and 6.1.1.4'
O O 0.0106 0.006 'International Tables Vol C Tables 4.2.6.8 and 6.1.1.4'
F F 0.0171 0.0103 'International Tables Vol C Tables 4.2.6.8 and 6.1.1.4'
Mn Mn 0.3368 0.7283 'International Tables Vol C Tables 4.2.6.8 and 6.1.1.4'
B B 0.0013 0.0007 'International Tables Vol C Tables 4.2.6.8 and 6.1.1.4'

loop_
_geom_angle_atom_site_label_1
_geom_angle_atom_site_label_2
_geom_angle_atom_site_label_3
_geom_angle
_geom_angle_site_symmetry_1
_geom_angle_site_symmetry_3
_geom_angle_publ_flag
O1 C1 Mn1 174.7(3) . . ?
O2 C2 Mn1 175.7(3) . . ?
N1 C3 N2 103.6(2) . . ?
N1 C3 Mn1 128.7(2) . . ?
N2 C3 Mn1 127.6(2) . . ?
C5 C4 N1 106.3(3) . . ?
C5 C4 H5 126.9 . . ?
N1 C4 H5 126.9 . . ?
C4 C5 N2 107.2(3) . . ?
C4 C5 H4 126.4 . . ?
N2 C5 H4 126.4 . . ?
C15 C11 C12 108.4(3) . . ?
C15 C11 Mn1 70.13(18) . . ?
C12 C11 Mn1 71.04(18) . . ?
C15 C11 H11 125.8 . . ?
C12 C11 H11 125.8 . . ?
Mn1 C11 H11 124.6 . . ?
C13 C12 C11 107.6(3) . . ?
C13 C12 Mn1 71.46(18) . . ?
C11 C12 Mn1 70.33(18) . . ?
C13 C12 H12 126.2 . . ?
C11 C12 H12 126.2 . . ?
Mn1 C12 H12 123.6 . . ?
C14 C13 C12 108.7(3) . . ?
C14 C13 Mn1 70.72(17) . . ?
C12 C13 Mn1 70.13(17) . . ?
C14 C13 H13 125.7 . . ?
C12 C13 H13 125.7 . . ?
Mn1 C13 H13 125.1 . . ?
C13 C14 C15 107.7(3) . . ?
C13 C14 Mn1 71.49(17) . . ?
C15 C14 Mn1 69.20(17) . . ?
C13 C14 H14 126.1 . . ?
C15 C14 H14 126.1 . . ?
Mn1 C14 H14 124.8 . . ?
C11 C15 C14 107.7(3) . . ?
C11 C15 Mn1 71.31(18) . . ?
C14 C15 Mn1 71.61(17) . . ?
C11 C15 H15 126.2 . . ?
C14 C15 H15 126.2 . . ?
Mn1 C15 H15 122.6 . . ?
C22 C21 C26 122.7(3) . . ?
C22 C21 N1 118.9(3) . . ?
C26 C21 N1 118.3(3) . . ?
C21 C22 C23 117.1(3) . . ?
C21 C22 C27 122.6(3) . . ?
C23 C22 C27 120.2(3) . . ?
C24 C23 C22 122.2(3) . . ?
C24 C23 H23 118.9 . . ?
C22 C23 H23 118.9 . . ?
C23 C24 C25 118.4(3) . . ?
C23 C24 C28 120.9(3) . . ?
C25 C24 C28 120.7(3) . . ?
C24 C25 C26 122.2(3) . . ?
C24 C25 H25 118.9 . . ?
C26 C25 H25 118.9 . . ?
C25 C26 C21 117.3(3) . . ?
C25 C26 C29 121.5(3) . . ?
C21 C26 C29 121.1(3) . . ?
C22 C27 H27A 109.5 . . ?
C22 C27 H27B 109.5 . . ?
H27A C27 H27B 109.5 . . ?
C22 C27 H27C 109.5 . . ?
H27A C27 H27C 109.5 . . ?
H27B C27 H27C 109.5 . . ?
C24 C28 H28A 109.5 . . ?
C24 C28 H28B 109.5 . . ?
H28A C28 H28B 109.5 . . ?
C24 C28 H28C 109.5 . . ?
H28A C28 H28C 109.5 . . ?
H28B C28 H28C 109.5 . . ?
C26 C29 H29A 109.5 . . ?
C26 C29 H29B 109.5 . . ?
H29A C29 H29B 109.5 . . ?
C26 C29 H29C 109.5 . . ?
H29A C29 H29C 109.5 . . ?
H29B C29 H29C 109.5 . . ?
C32 C31 C36 122.9(3) . . ?
C32 C31 N2 119.4(3) . . ?
C36 C31 N2 117.6(3) . . ?
C31 C32 C33 117.5(3) . . ?
C31 C32 C37 122.4(3) . . ?
C33 C32 C37 120.1(3) . . ?
C34 C33 C32 121.8(3) . . ?
C34 C33 H33 119.1 . . ?
C32 C33 H33 119.1 . . ?
C33 C34 C35 118.7(3) . . ?
C33 C34 C38 121.0(3) . . ?
C35 C34 C38 120.3(3) . . ?
C34 C35 C36 122.0(3) . . ?
C34 C35 H35 119 . . ?
C36 C35 H35 119 . . ?
C31 C36 C35 116.9(3) . . ?
C31 C36 C39 121.7(3) . . ?
C35 C36 C39 121.4(3) . . ?
C32 C37 H37A 109.5 . . ?
C32 C37 H37B 109.5 . . ?
H37A C37 H37B 109.5 . . ?
C32 C37 H37C 109.5 . . ?
H37A C37 H37C 109.5 . . ?
H37B C37 H37C 109.5 . . ?
C34 C38 H38A 109.5 . . ?
C34 C38 H38B 109.5 . . ?
H38A C38 H38B 109.5 . . ?
C34 C38 H38C 109.5 . . ?
H38A C38 H38C 109.5 . . ?
H38B C38 H38C 109.5 . . ?
C36 C39 H39A 109.5 . . ?
C36 C39 H39B 109.5 . . ?
H39A C39 H39B 109.5 . . ?
C36 C39 H39C 109.5 . . ?
H39A C39 H39C 109.5 . . ?
H39B C39 H39C 109.5 . . ?
C3 N1 C4 111.4(3) . . ?
C3 N1 C21 125.4(2) . . ?
C4 N1 C21 123.2(3) . . ?
C3 N2 C5 111.5(3) . . ?
C3 N2 C31 124.7(2) . . ?
C5 N2 C31 123.8(3) . . ?
C1 Mn1 C2 84.22(15) . . ?
C1 Mn1 C3 98.30(13) . . ?
C2 Mn1 C3 100.98(12) . . ?
C1 Mn1 C15 95.94(14) . . ?
C2 Mn1 C15 148.25(13) . . ?
C3 Mn1 C15 110.35(12) . . ?
C1 Mn1 C11 132.66(14) . . ?
C2 Mn1 C11 139.60(13) . . ?
C3 Mn1 C11 90.45(12) . . ?
C15 Mn1 C11 38.55(12) . . ?
C1 Mn1 C12 151.82(13) . . ?
C2 Mn1 C12 101.37(14) . . ?
C3 Mn1 C12 107.51(12) . . ?
C15 Mn1 C12 64.86(13) . . ?
C11 Mn1 C12 38.63(12) . . ?
C1 Mn1 C14 87.72(13) . . ?
C2 Mn1 C14 109.35(13) . . ?
C3 Mn1 C14 149.54(12) . . ?
C15 Mn1 C14 39.19(12) . . ?
C11 Mn1 C14 64.60(12) . . ?
C12 Mn1 C14 64.28(12) . . ?
C1 Mn1 C13 115.78(14) . . ?
C2 Mn1 C13 86.74(13) . . ?
C3 Mn1 C13 145.71(12) . . ?
C15 Mn1 C13 64.53(12) . . ?
C11 Mn1 C13 64.24(12) . . ?
C12 Mn1 C13 38.41(12) . . ?
C14 Mn1 C13 37.79(12) . . ?
F1 B1 F4 112.2(3) . . ?
F1 B1 F3 110.9(3) . . ?
F4 B1 F3 110.6(3) . . ?
F1 B1 F2 110.2(4) . . ?
F4 B1 F2 107.3(3) . . ?
F3 B1 F2 105.2(3) . . ?

loop_
_geom_bond_atom_site_label_1
_geom_bond_atom_site_label_2
_geom_bond_distance
_geom_bond_site_symmetry_2
_geom_bond_publ_flag
C1 O1 1.154(4) . ?
C1 Mn1 1.825(3) . ?
C2 O2 1.139(4) . ?
C2 Mn1 1.847(3) . ?
C3 N1 1.358(4) . ?
C3 N2 1.360(4) . ?
C3 Mn1 2.019(3) . ?
C4 C5 1.338(5) . ?
C4 N1 1.391(4) . ?
C4 H5 0.95 . ?
C5 N2 1.377(4) . ?
C5 H4 0.95 . ?
C11 C15 1.409(5) . ?
C11 C12 1.420(5) . ?
C11 Mn1 2.142(3) . ?
C11 H11 0.95 . ?
C12 C13 1.421(5) . ?
C12 Mn1 2.151(3) . ?
C12 H12 0.95 . ?
C13 C14 1.401(5) . ?
C13 Mn1 2.168(3) . ?
C13 H13 0.95 . ?
C14 C15 1.437(5) . ?
C14 Mn1 2.158(3) . ?
C14 H14 0.95 . ?
C15 Mn1 2.126(3) . ?
C15 H15 0.95 . ?
C21 C22 1.390(4) . ?
C21 C26 1.398(5) . ?
C21 N1 1.440(4) . ?
C22 C23 1.397(4) . ?
C22 C27 1.497(5) . ?
C23 C24 1.384(5) . ?
C23 H23 0.95 . ?
C24 C25 1.388(5) . ?
C24 C28 1.505(5) . ?
C25 C26 1.388(5) . ?
C25 H25 0.95 . ?
C26 C29 1.508(5) . ?
C27 H27A 0.98 . ?
C27 H27B 0.98 . ?
C27 H27C 0.98 . ?
C28 H28A 0.98 . ?
C28 H28B 0.98 . ?
C28 H28C 0.98 . ?
C29 H29A 0.98 . ?
C29 H29B 0.98 . ?
C29 H29C 0.98 . ?
C31 C32 1.392(5) . ?
C31 C36 1.395(4) . ?
C31 N2 1.442(4) . ?
C32 C33 1.394(5) . ?
C32 C37 1.502(5) . ?
C33 C34 1.382(5) . ?
C33 H33 0.95 . ?
C34 C35 1.391(5) . ?
C34 C38 1.514(5) . ?
C35 C36 1.396(4) . ?
C35 H35 0.95 . ?
C36 C39 1.495(4) . ?
C37 H37A 0.98 . ?
C37 H37B 0.98 . ?
C37 H37C 0.98 . ?
C38 H38A 0.98 . ?
C38 H38B 0.98 . ?
C38 H38C 0.98 . ?
C39 H39A 0.98 . ?
C39 H39B 0.98 . ?
C39 H39C 0.98 . ?
F1 B1 1.337(5) . ?
F2 B1 1.398(5) . ?
F3 B1 1.396(5) . ?
F4 B1 1.390(4) . ?
